data_4104806
loop_
_publ_author_name
'Joy M. Racowski'
'Allison R. Dick'
'Melanie S. Sanford'

_publ_section_title
;
 Detailed Study of C-O and C-C Bond-Forming Reductive Elimination from
 Stable C2N2O2-Ligated Palladium(IV) Complexes
;
_journal_name_full 'Journal of the American Chemical Society'
_journal_page_first 10974
_journal_page_last 10983
_journal_paper_doi 10.1021/ja9014474
_journal_volume 131
_journal_year 2009
_chemical_formula_moiety 'C34 H38 N2 O4 Pd'
_chemical_formula_sum 'C34 H38 N2 O4 Pd'
_chemical_formula_weight 645.06
_chemical_name_systematic
;
 ?
;
_space_group_IT_number 15
_symmetry_cell_setting monoclinic
_symmetry_space_group_name_Hall '-C 2yc'
_symmetry_space_group_name_H-M 'C 1 2/c 1'
_atom_sites_solution_hydrogens geom
_atom_sites_solution_primary direct
_atom_sites_solution_secondary difmap
_audit_creation_method SHELXL-97
_cell_angle_alpha 90.00
_cell_angle_beta 112.087(1)
_cell_angle_gamma 90.00
_cell_formula_units_Z 8
_cell_length_a 27.265(2)
_cell_length_b 14.1208(11)
_cell_length_c 16.7774(14)
_cell_measurement_reflns_used 9993
_cell_measurement_temperature 85(2)
_cell_measurement_theta_max 28.34
_cell_measurement_theta_min 2.28
_cell_volume 5985.3(8)
_computing_cell_refinement 'Bruker SAINT'
_computing_data_collection 'Bruker SMART-APEX'
_computing_data_reduction 'Bruker SAINT'
_computing_molecular_graphics 'Bruker SHELXTL'
_computing_publication_material 'Bruker SHELXTL'
_computing_structure_refinement 'SHELXL-97 (Sheldrick, 2008)'
_computing_structure_solution 'SHELXS-97 (Sheldrick, 2008)'
_diffrn_ambient_temperature 85(2)
_diffrn_measured_fraction_theta_full 0.999
_diffrn_measured_fraction_theta_max 0.999
_diffrn_measurement_device_type 'CCD area detector'
_diffrn_measurement_method 'phi and omega scans'
_diffrn_radiation_monochromator graphite
_diffrn_radiation_source 'fine-focus sealed tube'
_diffrn_radiation_type MoK\a
_diffrn_radiation_wavelength 0.71073
_diffrn_reflns_av_R_equivalents 0.0331
_diffrn_reflns_av_sigmaI/netI 0.0157
_diffrn_reflns_limit_h_max 36
_diffrn_reflns_limit_h_min -36
_diffrn_reflns_limit_k_max 18
_diffrn_reflns_limit_k_min -18
_diffrn_reflns_limit_l_max 22
_diffrn_reflns_limit_l_min -22
_diffrn_reflns_number 80747
_diffrn_reflns_theta_full 28.37
_diffrn_reflns_theta_max 28.37
_diffrn_reflns_theta_min 1.61
_exptl_absorpt_coefficient_mu 0.661
_exptl_absorpt_correction_T_max 0.9369
_exptl_absorpt_correction_T_min 0.8470
_exptl_absorpt_correction_type multi-scan
_exptl_absorpt_process_details
;
  Blessing, R. Acta Cryst. (1995) A51 33-38.
  Sheldrick, G.  SADABS (Version 2008/1) Bruker AXS area
  detector absorption and other corrections, University of
  Gottingen, Germany 2008.
;
_exptl_crystal_colour colorless
_exptl_crystal_density_diffrn 1.432
_exptl_crystal_description block
_exptl_crystal_F_000 2672
_exptl_crystal_size_max 0.26
_exptl_crystal_size_mid 0.24
_exptl_crystal_size_min 0.10
_refine_diff_density_max 1.479
_refine_diff_density_min -0.855
_refine_diff_density_rms 0.151
_refine_ls_extinction_method none
_refine_ls_goodness_of_fit_ref 1.067
_refine_ls_hydrogen_treatment constr
_refine_ls_matrix_type full
_refine_ls_number_parameters 357
_refine_ls_number_reflns 7496
_refine_ls_number_restraints 0
_refine_ls_restrained_S_all 1.067
_refine_ls_R_factor_all 0.0625
_refine_ls_R_factor_gt 0.0565
_refine_ls_shift/su_max 0.001
_refine_ls_shift/su_mean 0.000
_refine_ls_structure_factor_coef Fsqd
_refine_ls_weighting_details 'calc w=1/[\s^2^(Fo^2^)+(0.1028P)^2^+3.1367P] where P=(Fo^2^+2Fc^2^)/3'
_refine_ls_weighting_scheme calc
_refine_ls_wR_factor_gt 0.1712
_refine_ls_wR_factor_ref 0.1795
_reflns_number_gt 6686
_reflns_number_total 7496
_reflns_threshold_expression >2sigma(I)
_cod_data_source_file ja9014474_si_003.cif
_cod_data_source_block jr119
_cod_database_code 4104806

loop_
_symmetry_equiv_pos_as_xyz
'x, y, z'
'-x, y, -z+1/2'
'x+1/2, y+1/2, z'
'-x+1/2, y+1/2, -z+1/2'
'-x, -y, -z'
'x, -y, z-1/2'
'-x+1/2, -y+1/2, -z'
'x+1/2, -y+1/2, z-1/2'

loop_
_atom_site_label
_atom_site_type_symbol
_atom_site_fract_x
_atom_site_fract_y
_atom_site_fract_z
_atom_site_U_iso_or_equiv
_atom_site_adp_type
_atom_site_occupancy
_atom_site_symmetry_multiplicity
_atom_site_calc_flag
_atom_site_refinement_flags
_atom_site_disorder_group
Pd1 Pd 0.158736(10) 0.419712(16) 0.160026(14) 0.02965(7) Uani 1 1 d . .
O1 O 0.22254(10) 0.51186(15) 0.17651(13) 0.0333(5) Uani 1 1 d . .
O2 O 0.24173(11) 0.46490(17) 0.06404(14) 0.0435(5) Uani 1 1 d . .
O3 O 0.13027(11) 0.51326(19) 0.22271(16) 0.0456(6) Uani 1 1 d . .
O4 O 0.11157(12) 0.63349(19) 0.12913(18) 0.0511(7) Uani 1 1 d . .
N1 N 0.10655(14) 0.4620(2) 0.03307(18) 0.0495(7) Uani 1 1 d . .
N2 N 0.18948(10) 0.30761(16) 0.11849(14) 0.0272(5) Uani 1 1 d . .
C1 C 0.25287(15) 0.5073(2) 0.13225(19) 0.0388(7) Uani 1 1 d . .
C2 C 0.30329(17) 0.5642(3) 0.1687(2) 0.0455(8) Uani 1 1 d . .
H2A H 0.3003 0.6208 0.1324 0.055 Uiso 1 1 calc R .
H2B H 0.3081 0.5861 0.2272 0.055 Uiso 1 1 calc R .
C3 C 0.35015(18) 0.5082(3) 0.1729(3) 0.0538(10) Uani 1 1 d . .
H3A H 0.3821 0.5485 0.1969 0.065 Uiso 1 1 calc R .
H3B H 0.3462 0.4899 0.1139 0.065 Uiso 1 1 calc R .
C4 C 0.3582(2) 0.4184(3) 0.2281(4) 0.0638(13) Uani 1 1 d . .
H4A H 0.3293 0.3738 0.1973 0.077 Uiso 1 1 calc R .
H4B H 0.3917 0.3885 0.2314 0.077 Uiso 1 1 calc R .
C5 C 0.3600(2) 0.4286(4) 0.3169(4) 0.0665(13) Uani 1 1 d . .
H5A H 0.3700 0.3670 0.3469 0.080 Uiso 1 1 calc R .
H5B H 0.3241 0.4448 0.3145 0.080 Uiso 1 1 calc R .
C6 C 0.3986(2) 0.5038(5) 0.3688(4) 0.0779(16) Uani 1 1 d . .
H6A H 0.3862 0.5665 0.3425 0.093 Uiso 1 1 calc R .
H6B H 0.4335 0.4918 0.3652 0.093 Uiso 1 1 calc R .
C7 C 0.4056(2) 0.5073(6) 0.4645(4) 0.089(2) Uani 1 1 d . .
H7A H 0.3704 0.5142 0.4682 0.107 Uiso 1 1 calc R .
H7B H 0.4210 0.4466 0.4922 0.107 Uiso 1 1 calc R .
C8 C 0.4397(3) 0.5853(5) 0.5119(5) 0.095(2) Uani 1 1 d . .
H8A H 0.4741 0.5774 0.5052 0.114 Uiso 1 1 calc R .
H8B H 0.4238 0.6445 0.4815 0.114 Uiso 1 1 calc R .
C9 C 0.4518(2) 0.6018(6) 0.6026(4) 0.0863(19) Uani 1 1 d . .
H9A H 0.4717 0.5470 0.6359 0.104 Uiso 1 1 calc R .
H9B H 0.4182 0.6066 0.6124 0.104 Uiso 1 1 calc R .
C10 C 0.4829(4) 0.6885(8) 0.6347(7) 0.128(3) Uani 1 1 d . .
H10A H 0.5061 0.6798 0.6951 0.192 Uiso 0.50 1 calc PR -1
H10B H 0.4590 0.7418 0.6296 0.192 Uiso 0.50 1 calc PR -1
H10C H 0.5045 0.7014 0.6005 0.192 Uiso 0.50 1 calc PR -1
H10D H 0.4736 0.7356 0.5884 0.192 Uiso 0.50 1 calc PR -2
H10E H 0.5207 0.6736 0.6539 0.192 Uiso 0.50 1 calc PR -2
H10F H 0.4752 0.7139 0.6830 0.192 Uiso 0.50 1 calc PR -2
C11 C 0.11602(11) 0.5973(2) 0.1999(2) 0.0325(6) Uani 1 1 d . .
C12 C 0.10633(16) 0.6568(3) 0.2673(3) 0.0476(8) Uani 1 1 d . .
H12A H 0.1340 0.6442 0.3237 0.071 Uiso 1 1 calc R .
H12B H 0.0717 0.6409 0.2688 0.071 Uiso 1 1 calc R .
H12C H 0.1070 0.7240 0.2531 0.071 Uiso 1 1 calc R .
C13 C 0.11796(18) 0.5236(3) -0.0187(2) 0.0519(9) Uani 1 1 d . .
H13A H 0.1517 0.5529 -0.0012 0.062 Uiso 1 1 calc R .
C14 C 0.0775(2) 0.5437(4) -0.1013(3) 0.0611(11) Uani 1 1 d . .
H14A H 0.0845 0.5861 -0.1397 0.073 Uiso 1 1 calc R .
C15 C 0.0303(2) 0.5028(5) -0.1237(3) 0.0771(16) Uani 1 1 d . .
H15A H 0.0034 0.5179 -0.1776 0.093 Uiso 1 1 calc R .
C16 C 0.0200(2) 0.4406(5) -0.0715(3) 0.0760(16) Uani 1 1 d . .
H16A H -0.0139 0.4115 -0.0886 0.091 Uiso 1 1 calc R .
C17 C 0.05952(18) 0.4188(3) 0.0085(3) 0.0537(11) Uani 1 1 d . .
C18 C 0.05331(17) 0.3521(3) 0.0704(3) 0.0537(10) Uani 1 1 d . .
C19 C 0.00658(18) 0.3008(4) 0.0568(3) 0.0654(13) Uani 1 1 d . .
H19A H -0.0231 0.3087 0.0045 0.078 Uiso 1 1 calc R .
C20 C 0.00344(19) 0.2406(4) 0.1170(3) 0.0650(12) Uani 1 1 d . .
H20A H -0.0284 0.2067 0.1069 0.078 Uiso 1 1 calc R .
C21 C 0.04614(16) 0.2279(3) 0.1933(3) 0.0556(10) Uani 1 1 d . .
H21A H 0.0434 0.1850 0.2351 0.067 Uiso 1 1 calc R .
C22 C 0.09348(14) 0.2778(3) 0.2100(2) 0.0431(8) Uani 1 1 d . .
H22A H 0.1228 0.2688 0.2625 0.052 Uiso 1 1 calc R .
C23 C 0.09664(14) 0.3397(3) 0.1490(2) 0.0402(7) Uani 1 1 d . .
C24 C 0.17651(12) 0.2846(2) 0.03559(18) 0.0313(6) Uani 1 1 d . .
H24A H 0.1535 0.3248 -0.0077 0.038 Uiso 1 1 calc R .
C25 C 0.19576(13) 0.2040(2) 0.01180(19) 0.0352(6) Uani 1 1 d . .
H25A H 0.1859 0.1884 -0.0473 0.042 Uiso 1 1 calc R .
C26 C 0.22978(13) 0.1458(2) 0.07499(19) 0.0346(6) Uani 1 1 d . .
H26A H 0.2433 0.0898 0.0595 0.042 Uiso 1 1 calc R .
C27 C 0.24396(12) 0.16966(19) 0.16058(18) 0.0306(6) Uani 1 1 d . .
H27A H 0.2671 0.1302 0.2046 0.037 Uiso 1 1 calc R .
C28 C 0.22367(11) 0.25295(18) 0.18119(17) 0.0264(5) Uani 1 1 d . .
C29 C 0.23519(12) 0.28852(18) 0.26829(17) 0.0272(5) Uani 1 1 d . .
C30 C 0.27328(13) 0.2492(2) 0.34261(18) 0.0321(6) Uani 1 1 d . .
H30A H 0.2934 0.1958 0.3386 0.039 Uiso 1 1 calc R .
C31 C 0.28115(14) 0.2892(2) 0.42199(19) 0.0374(7) Uani 1 1 d . .
H31A H 0.3067 0.2629 0.4728 0.045 Uiso 1 1 calc R .
C32 C 0.25171(15) 0.3676(2) 0.42718(19) 0.0391(7) Uani 1 1 d . .
H32A H 0.2575 0.3945 0.4819 0.047 Uiso 1 1 calc R .
C33 C 0.21377(14) 0.4078(2) 0.35356(19) 0.0352(7) Uani 1 1 d . .
H33B H 0.1937 0.4612 0.3578 0.042 Uiso 1 1 calc R .
C34 C 0.20621(12) 0.36776(19) 0.27413(17) 0.0286(6) Uani 1 1 d . .

loop_
_atom_site_aniso_label
_atom_site_aniso_U_11
_atom_site_aniso_U_22
_atom_site_aniso_U_33
_atom_site_aniso_U_23
_atom_site_aniso_U_13
_atom_site_aniso_U_12
Pd1 0.04588(13) 0.02273(12) 0.02512(11) -0.00014(7) 0.01882(10) 0.00464(9)
O1 0.0518(11) 0.0246(10) 0.0280(9) -0.0004(7) 0.0202(8) -0.0001(9)
O2 0.0828(14) 0.0299(11) 0.0307(9) -0.0063(8) 0.0363(9) -0.0086(11)
O3 0.0673(13) 0.0375(12) 0.0415(11) 0.0021(10) 0.0312(10) 0.0144(11)
O4 0.0672(15) 0.0362(13) 0.0489(14) 0.0043(11) 0.0206(12) 0.0047(12)
N1 0.0879(18) 0.0369(14) 0.0338(12) 0.0112(11) 0.0343(12) 0.0294(14)
N2 0.0482(11) 0.0169(9) 0.0250(9) -0.0009(8) 0.0232(8) 0.0025(9)
C1 0.0762(19) 0.0185(12) 0.0277(12) 0.0020(10) 0.0262(13) 0.0011(13)
C2 0.070(2) 0.0329(16) 0.0360(15) -0.0031(13) 0.0231(15) -0.0046(15)
C3 0.072(2) 0.0402(19) 0.056(2) -0.0039(16) 0.0315(18) -0.0050(17)
C4 0.071(3) 0.053(3) 0.070(3) 0.015(2) 0.031(2) 0.013(2)
C5 0.067(3) 0.065(3) 0.068(3) 0.013(2) 0.025(2) -0.001(2)
C6 0.087(3) 0.077(4) 0.073(3) 0.004(3) 0.034(3) -0.008(3)
C7 0.071(3) 0.116(5) 0.072(3) -0.013(3) 0.018(3) 0.010(3)
C8 0.068(3) 0.111(5) 0.083(4) -0.018(4) 0.001(3) 0.008(3)
C9 0.072(3) 0.118(5) 0.065(3) -0.007(3) 0.021(3) 0.006(3)
C10 0.115(6) 0.132(7) 0.131(7) 0.010(6) 0.040(5) -0.005(6)
C11 0.0287(11) 0.0264(13) 0.0410(15) -0.0086(11) 0.0115(11) -0.0011(10)
C12 0.0677(19) 0.0303(15) 0.0536(18) -0.0058(14) 0.0329(16) 0.0099(15)
C13 0.079(2) 0.0456(19) 0.0387(16) 0.0138(14) 0.0311(15) 0.0222(17)
C14 0.089(3) 0.060(2) 0.0418(18) 0.0159(18) 0.0340(18) 0.019(2)
C15 0.071(3) 0.106(4) 0.050(2) 0.019(3) 0.018(2) 0.014(3)
C16 0.073(3) 0.101(4) 0.046(2) 0.016(3) 0.013(2) 0.016(3)
C17 0.0550(19) 0.062(3) 0.0435(19) 0.0022(17) 0.0172(16) 0.0132(18)
C18 0.062(2) 0.058(2) 0.0431(18) 0.0038(17) 0.0219(16) 0.0187(18)
C19 0.050(2) 0.080(3) 0.063(3) -0.007(2) 0.0183(19) 0.005(2)
C20 0.059(2) 0.068(3) 0.073(3) -0.002(2) 0.031(2) 0.003(2)
C21 0.0576(18) 0.054(2) 0.067(2) -0.0007(19) 0.0369(17) 0.0047(17)
C22 0.0543(16) 0.0404(17) 0.0438(16) -0.0003(13) 0.0290(13) 0.0114(14)
C23 0.0499(15) 0.0372(16) 0.0399(15) -0.0028(12) 0.0241(12) 0.0128(13)
C24 0.0519(14) 0.0225(12) 0.0254(11) -0.0017(10) 0.0214(10) 0.0023(11)
C25 0.0633(16) 0.0228(13) 0.0309(12) -0.0059(10) 0.0310(11) -0.0028(12)
C26 0.0630(15) 0.0186(12) 0.0379(13) -0.0028(10) 0.0368(11) 0.0016(11)
C27 0.0546(14) 0.0168(11) 0.0315(12) 0.0026(9) 0.0287(11) 0.0050(10)
C28 0.0469(12) 0.0152(10) 0.0270(11) 0.0005(9) 0.0251(9) 0.0000(10)
C29 0.0508(13) 0.0149(10) 0.0240(10) 0.0031(8) 0.0234(10) 0.0014(10)
C30 0.0529(14) 0.0197(12) 0.0302(12) 0.0054(10) 0.0231(11) 0.0036(11)
C31 0.0625(17) 0.0283(14) 0.0242(12) 0.0051(10) 0.0196(12) 0.0007(13)
C32 0.0744(19) 0.0264(14) 0.0233(11) -0.0006(10) 0.0263(12) -0.0011(14)
C33 0.0700(17) 0.0190(12) 0.0265(12) -0.0005(9) 0.0294(12) 0.0043(12)
C34 0.0539(14) 0.0175(11) 0.0224(10) 0.0027(9) 0.0236(10) 0.0029(10)

loop_
_atom_type_symbol
_atom_type_description
_atom_type_scat_dispersion_real
_atom_type_scat_dispersion_imag
_atom_type_scat_source
C C 0.0033 0.0016 'International Tables Vol C Tables 4.2.6.8 and 6.1.1.4'
H H 0.0000 0.0000 'International Tables Vol C Tables 4.2.6.8 and 6.1.1.4'
N N 0.0061 0.0033 'International Tables Vol C Tables 4.2.6.8 and 6.1.1.4'
O O 0.0106 0.0060 'International Tables Vol C Tables 4.2.6.8 and 6.1.1.4'
Pd Pd -0.9988 1.0072 'International Tables Vol C Tables 4.2.6.8 and 6.1.1.4'

loop_
_geom_angle_atom_site_label_1
_geom_angle_atom_site_label_2
_geom_angle_atom_site_label_3
_geom_angle
C23 Pd1 C34 95.90(13)
C23 Pd1 O3 86.52(13)
C34 Pd1 O3 88.77(11)
C23 Pd1 N2 88.41(12)
C34 Pd1 N2 80.85(10)
O3 Pd1 N2 167.92(10)
C23 Pd1 O1 175.81(11)
C34 Pd1 O1 84.02(10)
O3 Pd1 O1 89.29(10)
N2 Pd1 O1 95.71(9)
C23 Pd1 N1 80.94(14)
C34 Pd1 N1 174.61(11)
O3 Pd1 N1 95.36(11)
N2 Pd1 N1 94.66(10)
O1 Pd1 N1 99.46(11)
C1 O1 Pd1 124.32(19)
C11 O3 Pd1 126.4(2)
C17 N1 C13 121.6(3)
C17 N1 Pd1 112.2(3)
C13 N1 Pd1 126.2(3)
C24 N2 C28 120.2(2)
C24 N2 Pd1 124.26(19)
C28 N2 Pd1 115.45(18)
O2 C1 O1 124.7(3)
O2 C1 C2 120.5(3)
O1 C1 C2 114.7(3)
C3 C2 C1 111.9(3)
C2 C3 C4 113.2(4)
C5 C4 C3 118.0(4)
C4 C5 C6 113.4(5)
C5 C6 C7 113.9(5)
C8 C7 C6 113.1(7)
C9 C8 C7 122.5(7)
C8 C9 C10 112.9(7)
O4 C11 O3 125.3(3)
O4 C11 C12 120.0(3)
O3 C11 C12 114.7(3)
N1 C13 C14 118.0(4)
C15 C14 C13 119.9(5)
C14 C15 C16 121.2(5)
C15 C16 C17 119.5(6)
N1 C17 C16 119.8(5)
N1 C17 C18 115.4(4)
C16 C17 C18 124.7(5)
C19 C18 C23 118.4(4)
C19 C18 C17 123.9(4)
C23 C18 C17 117.7(4)
C20 C19 C18 120.8(4)
C19 C20 C21 120.5(5)
C20 C21 C22 120.8(4)
C23 C22 C21 118.8(4)
C22 C23 C18 120.6(4)
C22 C23 Pd1 125.7(3)
C18 C23 Pd1 113.7(3)
N2 C24 C25 121.5(3)
C24 C25 C26 119.2(3)
C27 C26 C25 119.8(3)
C26 C27 C28 118.7(3)
N2 C28 C27 120.6(2)
N2 C28 C29 114.0(2)
C27 C28 C29 125.4(2)
C34 C29 C30 120.3(3)
C34 C29 C28 115.5(2)
C30 C29 C28 124.1(3)
C31 C30 C29 119.2(3)
C30 C31 C32 120.0(3)
C31 C32 C33 121.4(3)
C34 C33 C32 118.4(3)
C33 C34 C29 120.7(3)
C33 C34 Pd1 125.2(2)
C29 C34 Pd1 113.97(19)

loop_
_geom_bond_atom_site_label_1
_geom_bond_atom_site_label_2
_geom_bond_distance
Pd1 C23 1.985(4)
Pd1 C34 2.004(3)
Pd1 O3 2.017(3)
Pd1 N2 2.033(2)
Pd1 O1 2.106(2)
Pd1 N1 2.154(3)
O1 C1 1.304(4)
O2 C1 1.224(4)
O3 C11 1.262(4)
O4 C11 1.257(5)
N1 C17 1.338(6)
N1 C13 1.345(5)
N2 C24 1.340(4)
N2 C28 1.354(3)
C1 C2 1.509(5)
C2 C3 1.481(6)
C3 C4 1.537(6)
C4 C5 1.480(8)
C5 C6 1.519(8)
C6 C7 1.545(9)
C7 C8 1.468(10)
C8 C9 1.450(10)
C9 C10 1.471(12)
C11 C12 1.510(5)
C13 C14 1.438(6)
C14 C15 1.329(8)
C15 C16 1.343(9)
C16 C17 1.404(6)
C17 C18 1.458(7)
C18 C19 1.408(7)
C18 C23 1.412(5)
C19 C20 1.348(8)
C20 C21 1.380(7)
C21 C22 1.403(6)
C22 C23 1.373(5)
C24 C25 1.373(4)
C25 C26 1.385(4)
C26 C27 1.381(4)
C27 C28 1.397(4)
C28 C29 1.463(4)
C29 C34 1.394(4)
C29 C30 1.403(4)
C30 C31 1.387(4)
C31 C32 1.390(5)
C32 C33 1.399(4)
C33 C34 1.390(4)
